data_1521119
loop_
_publ_author_name
'Galy, J.'
'Millet, P.'
'Satto, C.'
'Sciau, P.'

_publ_section_title
;
 Atomic modeling of the delta - epsilon - (Li V2 O5) phase transition and
 simulation of the XRD powder pattern evolution
;
_journal_name_full 'Journal of Solid State Chemistry'
_journal_page_first 129
_journal_page_last 136
_journal_volume 146
_journal_year 1999
_chemical_formula_sum 'Li O5 V2'
_chemical_name_systematic 'Li V2 O5'
_space_group_IT_number 31
_symmetry_space_group_name_Hall 'P 2ac -2'
_symmetry_space_group_name_H-M 'P m n 21'
_cell_angle_alpha 90
_cell_angle_beta 90
_cell_angle_gamma 90
_cell_formula_units_Z 4
_cell_length_a 11.3123
_cell_length_b 9.552
_cell_length_c 3.5858
_cell_volume 387.464
_citation_journal_id_ASTM JSSCBI
_cod_data_source_file Galy_JSSCBI_1999_261.cif
_cod_data_source_block Li1O5V2
_cod_original_cell_volume 387.4639
_cod_original_formula_sum 'Li1 O5 V2'
_cod_database_code 1521119

loop_
_symmetry_equiv_pos_as_xyz
x,y,z
-x+1/2,-y,z+1/2
-x,y,z
x+1/2,-y,z+1/2

loop_
_atom_site_label
_atom_site_type_symbol
_atom_site_fract_x
_atom_site_fract_y
_atom_site_fract_z
_atom_site_occupancy
_atom_site_U_iso_or_equiv
O3 O-2 0.5 0.47916 0 1 0.0
V2 V+4 0.35046 0.05168 0.2 1 0.0
O2 O-2 0.1746 0.5021 0 1 0.0
Li2 Li+1 0 0.14368 0.2 1 0.0
O4 O-2 0.37414 0.22096 0.2 1 0.0
O1 O-2 0.37414 0.72096 0 1 0.0
O5 O-2 0.1746 0.00264 0.2 1 0.0
Li1 Li+1 0 0.64368 0 1 0.0
O6 O-2 0.5 0.97916 0.2 1 0.0
V1 V+4 0.35046 0.55168 0 1 0.0
